data_9016731
loop_
_publ_author_name
'Harlow, G. E.'

_publ_section_title
;
 The anorthoclase structures: The effects of temperature and composition
 Sample: Or = 32.5, T = 23 C
;
_journal_name_full 'American Mineralogist'
_journal_page_first 975
_journal_page_last 996
_journal_volume 67
_journal_year 1982
_chemical_compound_source 'Grande Calderira, Azores'
_chemical_formula_sum 'Al Ca0.008 K0.334 Na0.686 O8 Si3'
_chemical_name_mineral Albite
_space_group_IT_number 2
_space_group_name_Hall '-C 1'
_space_group_name_H-M_alt 'C -1'
_symmetry_space_group_name_H-M 'C -1'
_cell_angle_alpha 91.18
_cell_angle_beta 116.31
_cell_angle_gamma 90.14
_cell_length_a 8.290
_cell_length_b 12.966
_cell_length_c 7.151
_cell_formula_units_Z 4
_cell_volume 688.819
_database_code_amcsd 0019652
_diffrn_ambient_temperature 296.15
_exptl_crystal_density_diffrn 2.588
_cod_data_source_file inputs/fixed/downloads/00/00022.cif
_cod_data_source_block 00022
_cod_original_formula_sum 'Na.686 K.334 Ca.008 (Al Si3) O8'
_cod_database_code 9016731

loop_
_space_group_symop_operation_xyz
x,y,z
1/2+x,1/2+y,z
-x,-y,-z
1/2-x,1/2-y,-z

loop_
_atom_site_aniso_label
_atom_site_aniso_U_11
_atom_site_aniso_U_22
_atom_site_aniso_U_33
_atom_site_aniso_U_12
_atom_site_aniso_U_13
_atom_site_aniso_U_23
Na -0.00392 0.05533 0.02892 0.00098 -0.00169 -0.02188
K -0.00392 0.05533 0.02892 0.00098 -0.00169 -0.02188
Ca -0.00392 0.05533 0.02892 0.00098 -0.00169 -0.02188
Al1 0.01566 0.01447 0.01061 -0.00195 0.00675 0.00000
Si1 0.01566 0.01447 0.01061 -0.00195 0.00675 0.00000
Al2 0.01483 0.01277 0.01061 0.00342 0.00627 0.00084
Si2 0.01483 0.01277 0.01061 0.00342 0.00627 0.00084
Al3 0.01427 0.00936 0.01352 0.00000 0.00627 0.00084
Si3 0.01427 0.00936 0.01352 0.00000 0.00627 0.00084
Al4 0.01510 0.00936 0.01311 0.00146 0.00651 0.00042
Si4 0.01510 0.00936 0.01311 0.00146 0.00651 0.00042
O1 0.03468 0.02554 0.02018 0.00293 0.01472 0.00168
O2 0.02406 0.01532 0.02580 0.00049 0.00772 0.00084
O3 0.02657 0.03490 0.03287 -0.00488 0.01809 0.00210
O4 0.02629 0.03320 0.03142 0.00537 0.01713 -0.00084
O5 0.02462 0.01873 0.02538 -0.00146 0.01061 -0.00126
O6 0.02350 0.01702 0.02455 0.00146 0.00724 0.00168
O7 0.02517 0.02128 0.01810 0.00293 0.00555 0.00337
O8 0.02406 0.02298 0.01976 -0.00146 0.00531 -0.00295

loop_
_atom_site_label
_atom_site_fract_x
_atom_site_fract_y
_atom_site_fract_z
_atom_site_occupancy
Na 0.27500 0.00130 0.13660 0.68600
K 0.27500 0.00130 0.13660 0.33400
Ca 0.27500 0.00130 0.13660 0.00800
Al1 0.00850 0.17530 0.22070 0.25000
Si1 0.00850 0.17530 0.22070 0.75000
Al2 0.00690 0.81800 0.22520 0.25000
Si2 0.00690 0.81800 0.22520 0.75000
Al3 0.69540 0.11400 0.33540 0.25000
Si3 0.69540 0.11400 0.33540 0.75000
Al4 0.69410 0.88150 0.34650 0.25000
Si4 0.69410 0.88150 0.34650 0.75000
O1 0.00160 0.13880 0.99470 1.00000
O2 0.60560 0.99720 0.28280 1.00000
O3 0.82330 0.12790 0.21800 1.00000
O4 0.82270 0.85740 0.23290 1.00000
O5 0.02330 0.30120 0.26180 1.00000
O6 0.02410 0.69160 0.24210 1.00000
O7 0.18970 0.12040 0.40040 1.00000
O8 0.18830 0.87250 0.41250 1.00000

loop_
_cod_related_entry_id
_cod_related_entry_database
_cod_related_entry_code
1 AMCSD 0019652
2 Wikidata Q182264
3 Wikipedia Albite
